data_4133590
loop_
_publ_author_name
'Zhu, Xiaotao'
'Deng, Weili'
'Chiou, Mong-Feng'
'Ye, Changqing'
'Jian, Wujun'
'Zeng, Yuehua'
'Jiao, Yihang'
'Ge, Liang'
'Li, Yajun'
'Zhang, Xinhao'
'Bao, Hongli'

_publ_section_title
;
 Copper-Catalyzed Radical 1,4-Difunctionalization of 1,3-Enynes with Alkyl
 Diacyl Peroxides and N-Fluorobenzenesulfonimide.
;
_journal_issue 1
_journal_name_full 'Journal of the American Chemical Society'
_journal_page_first 548
_journal_page_last 559
_journal_paper_doi 10.1021/jacs.8b11499
_journal_volume 141
_journal_year 2019
_chemical_formula_sum 'C15 H16 Cl N O'
_chemical_formula_weight 261.74
_space_group_crystal_system orthorhombic
_space_group_IT_number 33
_space_group_name_Hall 'P 2c -2n'
_space_group_name_H-M_alt 'P n a 21'
_atom_sites_solution_hydrogens geom
_audit_creation_method SHELXL-2017/1
_cell_angle_alpha 90
_cell_angle_beta 90
_cell_angle_gamma 90
_cell_formula_units_Z 8
_cell_length_a 22.960(5)
_cell_length_b 11.149(2)
_cell_length_c 10.666(2)
_cell_measurement_reflns_used 5591
_cell_measurement_temperature 293(2)
_cell_measurement_theta_max 27.4
_cell_measurement_theta_min 3.2
_cell_volume 2730.3(9)
_computing_cell_refinement
;
CrystalClear-SM Expert 2.1 b45 (Rigaku, 2015)
;
_computing_data_collection
;
CrystalClear-SM Expert 2.1 b45 (Rigaku, 2015)
;
_computing_data_reduction
;
CrystalClear-SM Expert 2.1 b45 (Rigaku, 2015)
;
_computing_structure_refinement 'SHELXL-2017/1 (Sheldrick, 2017)'
_computing_structure_solution 'SHELXT 2014/5 (Sheldrick, 2014)'
_diffrn_ambient_temperature 293(2)
_diffrn_detector_area_resol_mean 5.8140
_diffrn_measured_fraction_theta_full 0.997
_diffrn_measured_fraction_theta_max 0.992
_diffrn_measurement_device_type 'Rigaku Pilatus 200K'
_diffrn_measurement_method CCD_Profile_fitting
_diffrn_radiation_type MoK\a
_diffrn_radiation_wavelength 0.71073
_diffrn_reflns_av_R_equivalents 0.0295
_diffrn_reflns_av_unetI/netI 0.0222
_diffrn_reflns_Laue_measured_fraction_full 0.997
_diffrn_reflns_Laue_measured_fraction_max 0.992
_diffrn_reflns_limit_h_max 29
_diffrn_reflns_limit_h_min -29
_diffrn_reflns_limit_k_max 14
_diffrn_reflns_limit_k_min -14
_diffrn_reflns_limit_l_max 13
_diffrn_reflns_limit_l_min -13
_diffrn_reflns_number 27468
_diffrn_reflns_point_group_measured_fraction_full 0.997
_diffrn_reflns_point_group_measured_fraction_max 0.994
_diffrn_reflns_theta_full 25.242
_diffrn_reflns_theta_max 27.524
_diffrn_reflns_theta_min 3.184
_diffrn_source 'Rotating Anode'
_exptl_absorpt_coefficient_mu 0.267
_exptl_absorpt_correction_T_max 1.000
_exptl_absorpt_correction_T_min 0.954
_exptl_absorpt_correction_type multi-scan
_exptl_absorpt_process_details
;
CrystalClear-SM Expert 2.1 b45 (Rigaku, 2015)
;
_exptl_crystal_colour Colorless
_exptl_crystal_density_diffrn 1.273
_exptl_crystal_description Prism
_exptl_crystal_F_000 1104
_exptl_crystal_size_max 0.20
_exptl_crystal_size_mid 0.20
_exptl_crystal_size_min 0.20
_refine_diff_density_max 0.616
_refine_diff_density_min -0.478
_refine_diff_density_rms 0.055
_refine_ls_abs_structure_details
;
 Refined as an inversion twin.
;
_refine_ls_abs_structure_Flack 0.48(18)
_refine_ls_extinction_method none
_refine_ls_goodness_of_fit_ref 1.096
_refine_ls_hydrogen_treatment constr
_refine_ls_matrix_type full
_refine_ls_number_parameters 328
_refine_ls_number_reflns 6139
_refine_ls_number_restraints 1
_refine_ls_restrained_S_all 1.096
_refine_ls_R_factor_all 0.0947
_refine_ls_R_factor_gt 0.0693
_refine_ls_shift/su_max 0.001
_refine_ls_shift/su_mean 0.000
_refine_ls_structure_factor_coef Fsqd
_refine_ls_weighting_details 'w=1/[\s^2^(Fo^2^)+(0.0624P)^2^+2.5680P] where P=(Fo^2^+2Fc^2^)/3'
_refine_ls_weighting_scheme calc
_refine_ls_wR_factor_gt 0.1588
_refine_ls_wR_factor_ref 0.1798
_reflns_Friedel_coverage 0.900
_reflns_Friedel_fraction_full 0.998
_reflns_Friedel_fraction_max 0.996
_reflns_number_gt 4808
_reflns_number_total 6139
_reflns_threshold_expression 'I > 2\s(I)'
_cod_data_source_file ja8b11499_si_008.cif
_cod_data_source_block 15c
_cod_depositor_comments
;
The following automatic conversions were performed:

data item '_exptl_absorpt_correction_type' value 'Multi-scan' was
changed to 'multi-scan' in accordance with the
/home/saulius/struct/COD-crude-data/automatic-downloads/DataCite-retrospective/ACS/depositions/lib/dictionaries/cif_core.dic
dictionary named 'cif_core.dic' version 2.4.2 last updated on
2011-04-26.

Automatic conversion script
Id: cif_fix_values 6909 2019-04-08 15:41:33Z antanas 
;
_cod_database_code 4133590
_shelx_shelxl_version_number 2017/1
_shelx_space_group_comment
;
The symmetry employed for this shelxl refinement is uniquely defined
by the following loop, which should always be used as a source of
symmetry information in preference to the above space-group names.
They are only intended as comments.
;

loop_
_space_group_symop_operation_xyz
'x, y, z'
'-x, -y, z+1/2'
'-x+1/2, y+1/2, z+1/2'
'x+1/2, -y+1/2, z'

loop_
_atom_site_label
_atom_site_type_symbol
_atom_site_fract_x
_atom_site_fract_y
_atom_site_fract_z
_atom_site_U_iso_or_equiv
_atom_site_adp_type
_atom_site_occupancy
_atom_site_site_symmetry_order
_atom_site_calc_flag
_atom_site_refinement_flags_posn
_atom_site_refinement_flags_adp
Cl1 Cl 0.58822(9) 0.2379(2) 0.4725(3) 0.1052(8) Uani 1 1 d . .
Cl2 Cl 0.39411(13) 1.2645(3) 0.4874(4) 0.1364(11) Uani 1 1 d . .
O1 O 0.53558(15) 0.6486(3) 0.5553(4) 0.0477(9) Uani 1 1 d . .
O2 O 0.45980(15) 0.8618(3) 0.3810(4) 0.0509(10) Uani 1 1 d . .
N1 N 0.43742(16) 0.6705(4) 0.5385(4) 0.0384(9) Uani 1 1 d . .
H1 H 0.443412 0.727705 0.485920 0.046 Uiso 1 1 calc R U
N006 N 0.55756(18) 0.8358(4) 0.3902(4) 0.0418(10) Uani 1 1 d . .
H006 H 0.551468 0.776535 0.440182 0.050 Uiso 1 1 calc R U
C1 C 0.5585(5) 0.3688(10) 0.5440(10) 0.128(4) Uani 1 1 d . .
H1A H 0.585115 0.435005 0.529847 0.153 Uiso 1 1 calc R U
H1B H 0.522200 0.388250 0.502168 0.153 Uiso 1 1 calc R U
C2 C 0.5480(4) 0.3607(9) 0.6701(8) 0.101(3) Uani 1 1 d . .
H2A H 0.584257 0.336895 0.709406 0.121 Uiso 1 1 calc R U
H2B H 0.520902 0.294816 0.681884 0.121 Uiso 1 1 calc R U
C3 C 0.5247(2) 0.4647(5) 0.7438(6) 0.0517(13) Uani 1 1 d . .
H3A H 0.555935 0.522171 0.756463 0.062 Uiso 1 1 calc R U
H3B H 0.512603 0.436291 0.825700 0.062 Uiso 1 1 calc R U
C4 C 0.4856(2) 0.6173(4) 0.5899(5) 0.0368(10) Uani 1 1 d . .
C5 C 0.4741(2) 0.5280(5) 0.6825(5) 0.0407(11) Uani 1 1 d . .
C6 C 0.4175(2) 0.5012(5) 0.7092(5) 0.0447(12) Uani 1 1 d . .
H6 H 0.410272 0.443897 0.770548 0.054 Uiso 1 1 calc R U
C7 C 0.3689(2) 0.5553(5) 0.6491(5) 0.0403(11) Uani 1 1 d . .
C8 C 0.3806(2) 0.6413(4) 0.5629(5) 0.0389(10) Uani 1 1 d . .
C9 C 0.3367(2) 0.7123(5) 0.4892(6) 0.0524(13) Uani 1 1 d . .
H9A H 0.330016 0.673963 0.409954 0.079 Uiso 1 1 calc R U
H9B H 0.351319 0.791961 0.475428 0.079 Uiso 1 1 calc R U
H9C H 0.300852 0.716465 0.535205 0.079 Uiso 1 1 calc R U
C10 C 0.3086(2) 0.5161(5) 0.6800(5) 0.0429(11) Uani 1 1 d . .
C11 C 0.2883(2) 0.5209(6) 0.8025(6) 0.0587(15) Uani 1 1 d . .
H11 H 0.312184 0.551328 0.865308 0.070 Uiso 1 1 calc R U
C12 C 0.2324(3) 0.4806(7) 0.8323(7) 0.0709(19) Uani 1 1 d . .
H12 H 0.219432 0.484549 0.914733 0.085 Uiso 1 1 calc R U
C13 C 0.1971(3) 0.4359(6) 0.7426(7) 0.0680(18) Uani 1 1 d . .
H13 H 0.159917 0.409300 0.763294 0.082 Uiso 1 1 calc R U
C14 C 0.2162(3) 0.4297(7) 0.6195(7) 0.0732(19) Uani 1 1 d . .
H14 H 0.191876 0.399564 0.557430 0.088 Uiso 1 1 calc R U
C15 C 0.2719(3) 0.4687(6) 0.5893(6) 0.0631(16) Uani 1 1 d . .
H15 H 0.284767 0.462892 0.506900 0.076 Uiso 1 1 calc R U
C16 C 0.4260(4) 1.1309(7) 0.4106(9) 0.090(2) Uani 1 1 d . .
H16A H 0.457427 1.099062 0.461576 0.108 Uiso 1 1 calc R U
H16B H 0.396628 1.069132 0.401270 0.108 Uiso 1 1 calc R U
C17 C 0.4475(3) 1.1647(7) 0.2919(9) 0.086(2) Uani 1 1 d . .
H17A H 0.479200 1.221184 0.303759 0.103 Uiso 1 1 calc R U
H17B H 0.416832 1.205997 0.246722 0.103 Uiso 1 1 calc R U
C18 C 0.4694(3) 1.0609(6) 0.2112(6) 0.0576(15) Uani 1 1 d . .
H18A H 0.437480 1.005158 0.199027 0.069 Uiso 1 1 calc R U
H18B H 0.479803 1.092491 0.129464 0.069 Uiso 1 1 calc R U
C19 C 0.5095(2) 0.8949(5) 0.3454(5) 0.0425(12) Uani 1 1 d . .
C20 C 0.5205(2) 0.9923(5) 0.2610(5) 0.0420(11) Uani 1 1 d . .
C21 C 0.5769(2) 1.0177(5) 0.2318(5) 0.0467(12) Uani 1 1 d . .
H21 H 0.583981 1.080571 0.176502 0.056 Uiso 1 1 calc R U
C22 C 0.6254(2) 0.9549(5) 0.2799(5) 0.0442(12) Uani 1 1 d . .
C23 C 0.6146(2) 0.8625(5) 0.3626(5) 0.0413(11) Uani 1 1 d . .
C24 C 0.6589(2) 0.7894(6) 0.4308(7) 0.0619(17) Uani 1 1 d . .
H24A H 0.647542 0.781078 0.516955 0.093 Uiso 1 1 calc R U
H24B H 0.696093 0.828707 0.426396 0.093 Uiso 1 1 calc R U
H24C H 0.661697 0.711547 0.392891 0.093 Uiso 1 1 calc R U
C25 C 0.6860(2) 0.9899(5) 0.2442(6) 0.0477(12) Uani 1 1 d . .
C26 C 0.7246(3) 0.9072(6) 0.1944(6) 0.0631(16) Uani 1 1 d . .
H26 H 0.712246 0.828874 0.180615 0.076 Uiso 1 1 calc R U
C27 C 0.7815(3) 0.9389(7) 0.1646(7) 0.0723(19) Uani 1 1 d . .
H27 H 0.806978 0.881767 0.132720 0.087 Uiso 1 1 calc R U
C28 C 0.7999(3) 1.0540(7) 0.1822(8) 0.075(2) Uani 1 1 d . .
H28 H 0.837916 1.075113 0.162110 0.090 Uiso 1 1 calc R U
C29 C 0.7623(3) 1.1394(7) 0.2296(8) 0.0729(19) Uani 1 1 d . .
H29 H 0.774812 1.217961 0.240962 0.088 Uiso 1 1 calc R U
C30 C 0.7048(2) 1.1065(6) 0.2606(6) 0.0606(15) Uani 1 1 d . .
H30 H 0.679251 1.163799 0.292272 0.073 Uiso 1 1 calc R U

loop_
_atom_site_aniso_label
_atom_site_aniso_U_11
_atom_site_aniso_U_22
_atom_site_aniso_U_33
_atom_site_aniso_U_23
_atom_site_aniso_U_13
_atom_site_aniso_U_12
Cl1 0.0890(13) 0.1020(15) 0.1245(18) -0.0352(15) -0.0119(14) 0.0461(12)
Cl2 0.141(2) 0.115(2) 0.154(2) -0.034(2) 0.055(2) 0.0150(17)
O1 0.0386(18) 0.0470(19) 0.057(2) 0.0122(17) 0.0031(16) -0.0009(15)
O2 0.0373(18) 0.052(2) 0.064(3) 0.0144(19) 0.0027(16) -0.0023(15)
N1 0.036(2) 0.041(2) 0.038(2) 0.0065(18) 0.0044(17) 0.0010(16)
N006 0.043(2) 0.040(2) 0.042(2) 0.0071(18) 0.0010(19) -0.0021(17)
C1 0.131(8) 0.150(9) 0.103(7) -0.042(7) -0.047(6) 0.098(7)
C2 0.099(6) 0.127(7) 0.076(5) 0.025(5) -0.007(4) 0.067(6)
C3 0.044(3) 0.065(3) 0.046(3) 0.016(3) -0.004(2) 0.000(3)
C4 0.036(2) 0.038(2) 0.037(3) 0.000(2) 0.001(2) -0.0021(18)
C5 0.036(2) 0.047(3) 0.039(2) 0.004(2) 0.002(2) 0.003(2)
C6 0.046(3) 0.047(3) 0.041(3) 0.008(2) 0.006(2) 0.000(2)
C7 0.037(2) 0.044(3) 0.040(3) 0.000(2) 0.002(2) 0.000(2)
C8 0.037(2) 0.040(2) 0.040(3) 0.000(2) 0.004(2) 0.0021(19)
C9 0.042(2) 0.063(3) 0.052(3) 0.014(3) -0.001(3) 0.007(2)
C10 0.034(2) 0.044(3) 0.051(3) 0.007(2) 0.000(2) -0.0017(19)
C11 0.044(3) 0.080(4) 0.053(3) 0.011(3) 0.002(3) -0.002(3)
C12 0.048(3) 0.099(5) 0.066(4) 0.021(4) 0.016(3) -0.005(3)
C13 0.040(3) 0.079(4) 0.086(5) 0.022(4) 0.003(3) -0.011(3)
C14 0.055(3) 0.086(5) 0.078(5) 0.004(4) -0.009(3) -0.023(3)
C15 0.051(3) 0.078(4) 0.061(4) -0.004(3) 0.005(3) -0.016(3)
C16 0.094(5) 0.069(5) 0.107(6) 0.012(5) 0.001(5) 0.004(4)
C17 0.067(4) 0.086(5) 0.104(6) 0.027(5) 0.021(4) 0.020(4)
C18 0.047(3) 0.067(4) 0.059(4) 0.019(3) 0.001(3) 0.008(3)
C19 0.041(3) 0.045(3) 0.041(3) 0.003(2) 0.003(2) -0.002(2)
C20 0.044(3) 0.046(3) 0.037(3) 0.008(2) -0.002(2) 0.003(2)
C21 0.048(3) 0.047(3) 0.045(3) 0.011(2) 0.004(2) -0.001(2)
C22 0.044(3) 0.046(3) 0.043(3) 0.008(2) 0.004(2) -0.002(2)
C23 0.038(2) 0.045(3) 0.041(3) -0.001(2) 0.002(2) 0.000(2)
C24 0.043(3) 0.065(4) 0.078(4) 0.020(3) -0.003(3) 0.000(3)
C25 0.041(3) 0.057(3) 0.045(3) 0.009(3) 0.005(2) 0.002(2)
C26 0.050(3) 0.074(4) 0.065(4) 0.007(3) 0.011(3) -0.002(3)
C27 0.050(3) 0.094(5) 0.073(4) 0.013(4) 0.016(3) 0.011(3)
C28 0.040(3) 0.094(5) 0.091(5) 0.028(5) 0.013(3) -0.004(3)
C29 0.052(3) 0.071(4) 0.095(5) 0.024(4) 0.004(3) -0.010(3)
C30 0.049(3) 0.066(4) 0.067(4) 0.016(3) 0.007(3) 0.002(3)

loop_
_atom_type_symbol
_atom_type_description
_atom_type_scat_dispersion_real
_atom_type_scat_dispersion_imag
_atom_type_scat_source
C C 0.0033 0.0016 'International Tables Vol C Tables 4.2.6.8 and 6.1.1.4'
H H 0.0000 0.0000 'International Tables Vol C Tables 4.2.6.8 and 6.1.1.4'
N N 0.0061 0.0033 'International Tables Vol C Tables 4.2.6.8 and 6.1.1.4'
O O 0.0106 0.0060 'International Tables Vol C Tables 4.2.6.8 and 6.1.1.4'
Cl Cl 0.1484 0.1585 'International Tables Vol C Tables 4.2.6.8 and 6.1.1.4'

loop_
_geom_angle_atom_site_label_1
_geom_angle_atom_site_label_2
_geom_angle_atom_site_label_3
_geom_angle
C8 N1 C4 126.2(4)
C8 N1 H1 116.9
C4 N1 H1 116.9
C19 N006 C23 126.0(4)
C19 N006 H006 117.0
C23 N006 H006 117.0
C2 C1 Cl1 115.7(8)
C2 C1 H1A 108.4
Cl1 C1 H1A 108.4
C2 C1 H1B 108.4
Cl1 C1 H1B 108.4
H1A C1 H1B 107.4
C1 C2 C3 121.8(8)
C1 C2 H2A 106.9
C3 C2 H2A 106.9
C1 C2 H2B 106.9
C3 C2 H2B 106.9
H2A C2 H2B 106.7
C2 C3 C5 114.1(5)
C2 C3 H3A 108.7
C5 C3 H3A 108.7
C2 C3 H3B 108.7
C5 C3 H3B 108.7
H3A C3 H3B 107.6
O1 C4 N1 120.0(4)
O1 C4 C5 124.6(5)
N1 C4 C5 115.4(4)
C6 C5 C4 118.3(5)
C6 C5 C3 122.8(5)
C4 C5 C3 118.8(4)
C5 C6 C7 124.2(5)
C5 C6 H6 117.9
C7 C6 H6 117.9
C8 C7 C6 116.8(4)
C8 C7 C10 122.7(4)
C6 C7 C10 120.5(5)
C7 C8 N1 119.0(4)
C7 C8 C9 126.5(5)
N1 C8 C9 114.4(4)
C8 C9 H9A 109.5
C8 C9 H9B 109.5
H9A C9 H9B 109.5
C8 C9 H9C 109.5
H9A C9 H9C 109.5
H9B C9 H9C 109.5
C15 C10 C11 117.9(5)
C15 C10 C7 121.5(5)
C11 C10 C7 120.5(5)
C10 C11 C12 120.6(6)
C10 C11 H11 119.7
C12 C11 H11 119.7
C13 C12 C11 120.7(6)
C13 C12 H12 119.7
C11 C12 H12 119.7
C12 C13 C14 119.9(6)
C12 C13 H13 120.0
C14 C13 H13 120.0
C13 C14 C15 119.8(6)
C13 C14 H14 120.1
C15 C14 H14 120.1
C14 C15 C10 121.1(6)
C14 C15 H15 119.4
C10 C15 H15 119.4
C17 C16 Cl2 108.7(6)
C17 C16 H16A 109.9
Cl2 C16 H16A 109.9
C17 C16 H16B 109.9
Cl2 C16 H16B 109.9
H16A C16 H16B 108.3
C16 C17 C18 114.8(7)
C16 C17 H17A 108.6
C18 C17 H17A 108.6
C16 C17 H17B 108.6
C18 C17 H17B 108.6
H17A C17 H17B 107.6
C20 C18 C17 116.4(6)
C20 C18 H18A 108.2
C17 C18 H18A 108.2
C20 C18 H18B 108.2
C17 C18 H18B 108.2
H18A C18 H18B 107.3
O2 C19 N006 118.9(5)
O2 C19 C20 124.9(5)
N006 C19 C20 116.2(4)
C21 C20 C19 118.0(5)
C21 C20 C18 123.8(5)
C19 C20 C18 118.2(5)
C20 C21 C22 124.3(5)
C20 C21 H21 117.9
C22 C21 H21 117.9
C23 C22 C21 117.5(5)
C23 C22 C25 121.7(5)
C21 C22 C25 120.8(5)
N006 C23 C22 118.1(5)
N006 C23 C24 115.3(5)
C22 C23 C24 126.6(5)
C23 C24 H24A 109.5
C23 C24 H24B 109.5
H24A C24 H24B 109.5
C23 C24 H24C 109.5
H24A C24 H24C 109.5
H24B C24 H24C 109.5
C30 C25 C26 118.4(5)
C30 C25 C22 120.3(5)
C26 C25 C22 121.3(5)
C25 C26 C27 121.3(7)
C25 C26 H26 119.3
C27 C26 H26 119.3
C28 C27 C26 119.9(7)
C28 C27 H27 120.0
C26 C27 H27 120.0
C27 C28 C29 120.4(6)
C27 C28 H28 119.8
C29 C28 H28 119.8
C28 C29 C30 119.5(7)
C28 C29 H29 120.3
C30 C29 H29 120.3
C25 C30 C29 120.5(6)
C25 C30 H30 119.8
C29 C30 H30 119.8

loop_
_geom_bond_atom_site_label_1
_geom_bond_atom_site_label_2
_geom_bond_distance
Cl1 C1 1.782(8)
Cl2 C16 1.851(9)
O1 C4 1.254(6)
O2 C19 1.258(6)
N1 C8 1.369(6)
N1 C4 1.371(6)
N1 H1 0.8600
N006 C19 1.372(6)
N006 C23 1.375(6)
N006 H006 0.8600
C1 C2 1.369(13)
C1 H1A 0.9700
C1 H1B 0.9700
C2 C3 1.499(11)
C2 H2A 0.9700
C2 H2B 0.9700
C3 C5 1.510(7)
C3 H3A 0.9700
C3 H3B 0.9700
C4 C5 1.428(7)
C5 C6 1.362(7)
C6 C7 1.420(7)
C6 H6 0.9300
C7 C8 1.356(7)
C7 C10 1.491(7)
C8 C9 1.503(7)
C9 H9A 0.9600
C9 H9B 0.9600
C9 H9C 0.9600
C10 C15 1.387(8)
C10 C11 1.388(8)
C11 C12 1.396(8)
C11 H11 0.9300
C12 C13 1.350(10)
C12 H12 0.9300
C13 C14 1.386(10)
C13 H13 0.9300
C14 C15 1.387(9)
C14 H14 0.9300
C15 H15 0.9300
C16 C17 1.410(11)
C16 H16A 0.9700
C16 H16B 0.9700
C17 C18 1.528(10)
C17 H17A 0.9700
C17 H17B 0.9700
C18 C20 1.498(7)
C18 H18A 0.9700
C18 H18B 0.9700
C19 C20 1.432(7)
C20 C21 1.363(7)
C21 C22 1.412(7)
C21 H21 0.9300
C22 C23 1.379(7)
C22 C25 1.494(7)
C23 C24 1.493(8)
C24 H24A 0.9600
C24 H24B 0.9600
C24 H24C 0.9600
C25 C30 1.381(9)
C25 C26 1.385(9)
C26 C27 1.389(9)
C26 H26 0.9300
C27 C28 1.363(11)
C27 H27 0.9300
C28 C29 1.380(10)
C28 H28 0.9300
C29 C30 1.410(8)
C29 H29 0.9300
C30 H30 0.9300

loop_
_geom_hbond_atom_site_label_D
_geom_hbond_atom_site_label_H
_geom_hbond_atom_site_label_A
_geom_hbond_distance_DH
_geom_hbond_distance_HA
_geom_hbond_distance_DA
_geom_hbond_angle_DHA
_geom_hbond_publ_flag
N1 H1 O2 0.86 1.91 2.763(5) 175.0 yes
N006 H006 O1 0.86 1.92 2.776(6) 177.6 yes
C1 H1A O1 0.97 2.65 3.166(11) 113.4 yes
